data_4025688
loop_
_publ_author_name
'Harry Adams'
'Tareg M. Elsunaki'
'Isaac Ojea-Jim\'enez'
'Simon Jones'
'Anthony J. H. M. Meijer'

_publ_section_title
;
 Diastereoselective Cycloadditions and Transformations of N-Alkyl and
 N-Aryl Maleimides with Chiral 9-Anthrylethanol Derivatives
;
_journal_name_full 'Journal of Organic Chemistry'
_journal_page_first 6252
_journal_page_last 6262
_journal_paper_doi 10.1021/jo101437b
_journal_volume 75
_journal_year 2010
_chemical_formula_sum 'C31.5 H33 Cl N O4'
_chemical_formula_weight 525.04
_chemical_name_systematic
; 
 ? 
;
_space_group_IT_number 14
_symmetry_cell_setting monoclinic
_symmetry_space_group_name_Hall '-P 2ybc'
_symmetry_space_group_name_H-M 'P 1 21/c 1'
_atom_sites_solution_hydrogens geom
_atom_sites_solution_primary direct
_atom_sites_solution_secondary difmap
_audit_creation_method SHELXL-97
_cell_angle_alpha 90.00
_cell_angle_beta 90.490(5)
_cell_angle_gamma 90.00
_cell_formula_units_Z 4
_cell_length_a 10.727(3)
_cell_length_b 8.296(2)
_cell_length_c 28.816(7)
_cell_measurement_reflns_used 3681
_cell_measurement_temperature 150(2)
_cell_measurement_theta_max 50.915
_cell_measurement_theta_min 4.715
_cell_volume 2564.3(11)
_computing_cell_refinement 'Bruker SMART'
_computing_data_collection 'Bruker SMART'
_computing_data_reduction 'Bruker SHELXTL'
_computing_molecular_graphics 'Bruker SHELXTL'
_computing_publication_material 'Bruker SHELXTL'
_computing_structure_refinement 'SHELXL-97 (Sheldrick, 2008)'
_computing_structure_solution 'SHELXS-97 (Sheldrick, 2008)'
_diffrn_ambient_temperature 150(2)
_diffrn_detector_area_resol_mean 100
_diffrn_measured_fraction_theta_full 0.998
_diffrn_measured_fraction_theta_max 0.998
_diffrn_measurement_device_type 'Bruker SMART1000'
_diffrn_measurement_method '\w scans'
_diffrn_radiation_monochromator graphite
_diffrn_radiation_source 'fine-focus sealed tube'
_diffrn_radiation_type MoK\a
_diffrn_radiation_wavelength 0.71073
_diffrn_reflns_av_R_equivalents 0.0839
_diffrn_reflns_av_sigmaI/netI 0.0812
_diffrn_reflns_limit_h_max 12
_diffrn_reflns_limit_h_min -12
_diffrn_reflns_limit_k_max 9
_diffrn_reflns_limit_k_min -9
_diffrn_reflns_limit_l_max 34
_diffrn_reflns_limit_l_min -34
_diffrn_reflns_number 23922
_diffrn_reflns_theta_full 25.00
_diffrn_reflns_theta_max 25.00
_diffrn_reflns_theta_min 1.90
_exptl_absorpt_coefficient_mu 0.189
_exptl_absorpt_correction_T_max 0.9851
_exptl_absorpt_correction_T_min 0.9232
_exptl_absorpt_correction_type multi-scan
_exptl_absorpt_process_details SADABS
_exptl_crystal_colour COLOURLESS
_exptl_crystal_density_diffrn 1.360
_exptl_crystal_density_method 'not measured'
_exptl_crystal_description Plate
_exptl_crystal_F_000 1112
_exptl_crystal_size_max 0.43
_exptl_crystal_size_mid 0.32
_exptl_crystal_size_min 0.08
_refine_diff_density_max 0.723
_refine_diff_density_min -0.964
_refine_diff_density_rms 0.070
_refine_ls_extinction_method none
_refine_ls_goodness_of_fit_ref 1.036
_refine_ls_hydrogen_treatment constr
_refine_ls_matrix_type full
_refine_ls_number_parameters 343
_refine_ls_number_reflns 4503
_refine_ls_number_restraints 0
_refine_ls_restrained_S_all 1.036
_refine_ls_R_factor_all 0.1134
_refine_ls_R_factor_gt 0.0656
_refine_ls_shift/su_max 0.000
_refine_ls_shift/su_mean 0.000
_refine_ls_structure_factor_coef Fsqd
_refine_ls_weighting_details 'calc w=1/[\s^2^(Fo^2^)+(0.0666P)^2^+4.9477P] where P=(Fo^2^+2Fc^2^)/3'
_refine_ls_weighting_scheme calc
_refine_ls_wR_factor_gt 0.1570
_refine_ls_wR_factor_ref 0.1952
_reflns_number_gt 2843
_reflns_number_total 4503
_reflns_threshold_expression >2sigma(I)
_cod_data_source_file jo101437b_si_004.cif
_cod_data_source_block osj29m
_cod_depositor_comments
;
The following automatic conversions were performed:

'_symmetry_cell_setting' value 'Monoclinic' changed to 'monoclinic'
according to the built-in table from CIF Core dictionary named
'cif_core.dic' version 2.4.1 from
2010-06-29.

'_exptl_absorpt_correction_type' value 'Multi-scan'
changed to 'multi-scan' according to the built-in table from CIF Core
dictionary named 'cif_core.dic' version 2.4.1 from 2010-06-29.

Automatic conversion script
Id: cif_fix_values 1646 2011-03-28 12:23:43Z adriana 
;
_cod_original_cell_volume 2564.2(11)
_cod_original_formula_sum 'C31.50 H33 Cl N O4'
_cod_database_code 4025688

loop_
_symmetry_equiv_pos_as_xyz
'x, y, z'
'-x, y+1/2, -z+1/2'
'-x, -y, -z'
'x, -y-1/2, z-1/2'

loop_
_atom_site_label
_atom_site_type_symbol
_atom_site_fract_x
_atom_site_fract_y
_atom_site_fract_z
_atom_site_U_iso_or_equiv
_atom_site_adp_type
_atom_site_occupancy
_atom_site_symmetry_multiplicity
_atom_site_calc_flag
_atom_site_refinement_flags
_atom_site_disorder_assembly
_atom_site_disorder_group
N1 N 0.8025(3) 0.9838(4) 0.41296(10) 0.0284(7) Uani 1 1 d . . .
O1 O 1.0678(2) 1.2254(3) 0.23879(9) 0.0320(6) Uani 1 1 d . . .
O2 O 1.2141(2) 1.3668(3) 0.29786(9) 0.0346(7) Uani 1 1 d . . .
O3 O 0.6511(2) 1.0794(3) 0.46064(9) 0.0346(7) Uani 1 1 d . . .
O4 O 0.3695(2) 1.1244(3) 0.40965(9) 0.0353(7) Uani 1 1 d . . .
C1 C 0.9490(3) 1.0964(4) 0.30030(13) 0.0270(8) Uani 1 1 d . . .
H1A H 0.8981 1.0401 0.2786 0.032 Uiso 1 1 calc R . .
C2 C 1.0427(3) 1.1958(4) 0.28451(13) 0.0267(8) Uani 1 1 d . . .
C3 C 1.1213(3) 1.2752(4) 0.31686(13) 0.0287(9) Uani 1 1 d . . .
C4 C 1.0994(3) 1.2569(4) 0.36340(13) 0.0292(9) Uani 1 1 d . . .
H4A H 1.1505 1.3129 0.3851 0.035 Uiso 1 1 calc R . .
C5 C 1.0034(3) 1.1577(4) 0.37971(13) 0.0285(9) Uani 1 1 d . . .
C6 C 0.9836(4) 1.1444(5) 0.43134(13) 0.0345(9) Uani 1 1 d . . .
H6A H 0.9405 1.2426 0.4423 0.041 Uiso 1 1 calc R . .
H6B H 1.0657 1.1389 0.4472 0.041 Uiso 1 1 calc R . .
C7 C 0.9071(4) 0.9971(5) 0.44470(13) 0.0343(9) Uani 1 1 d . . .
H7A H 0.9593 0.8989 0.4430 0.041 Uiso 1 1 calc R . .
H7B H 0.8769 1.0085 0.4769 0.041 Uiso 1 1 calc R . .
C8 C 0.6850(3) 1.0335(4) 0.42218(12) 0.0260(8) Uani 1 1 d . . .
C8A C 0.6079(3) 1.0248(4) 0.37818(12) 0.0235(8) Uani 1 1 d . . .
H8AA H 0.5760 1.1348 0.3703 0.028 Uiso 1 1 calc R . .
C9 C 0.4944(3) 0.9042(4) 0.38163(12) 0.0246(8) Uani 1 1 d . . .
C10 C 0.4429(3) 0.8921(4) 0.33189(12) 0.0247(8) Uani 1 1 d . . .
C11 C 0.5282(3) 0.8303(4) 0.30011(12) 0.0246(8) Uani 1 1 d . . .
C12 C 0.6432(3) 0.6899(4) 0.36121(13) 0.0261(8) Uani 1 1 d . . .
C13 C 0.5552(3) 0.7424(4) 0.39371(12) 0.0255(8) Uani 1 1 d . . .
C14 C 0.6561(3) 0.8022(4) 0.32032(12) 0.0250(8) Uani 1 1 d . . .
H14A H 0.7152 0.7591 0.2967 0.030 Uiso 1 1 calc R . .
C14A C 0.6997(3) 0.9689(4) 0.34006(12) 0.0236(8) Uani 1 1 d . . .
H14B H 0.7021 1.0504 0.3145 0.028 Uiso 1 1 calc R . .
C14B C 0.8288(3) 0.9588(4) 0.36408(12) 0.0257(8) Uani 1 1 d . . .
H14C H 0.8617 0.8469 0.3601 0.031 Uiso 1 1 calc R . .
C15 C 0.9278(3) 1.0772(4) 0.34780(12) 0.0249(8) Uani 1 1 d . . .
C16 C 0.9870(4) 1.1519(5) 0.20585(14) 0.0405(10) Uani 1 1 d . . .
H16A H 1.0134 1.1806 0.1744 0.061 Uiso 1 1 calc R . .
H16B H 0.9015 1.1897 0.2107 0.061 Uiso 1 1 calc R . .
H16C H 0.9901 1.0345 0.2096 0.061 Uiso 1 1 calc R . .
C17 C 1.2935(4) 1.4512(5) 0.32954(16) 0.0424(11) Uani 1 1 d . . .
H17A H 1.3559 1.5122 0.3122 0.064 Uiso 1 1 calc R . .
H17B H 1.3356 1.3738 0.3500 0.064 Uiso 1 1 calc R . .
H17C H 1.2436 1.5256 0.3482 0.064 Uiso 1 1 calc R . .
C18 C 0.3259(4) 0.9390(4) 0.31594(13) 0.0306(9) Uani 1 1 d . . .
H18A H 0.2680 0.9858 0.3367 0.037 Uiso 1 1 calc R . .
C19 C 0.2937(4) 0.9174(5) 0.26942(13) 0.0330(9) Uani 1 1 d . . .
H19A H 0.2140 0.9509 0.2585 0.040 Uiso 1 1 calc R . .
C20 C 0.3765(4) 0.8480(5) 0.23903(13) 0.0339(9) Uani 1 1 d . . .
H20A H 0.3524 0.8293 0.2077 0.041 Uiso 1 1 calc R . .
C21 C 0.4955(4) 0.8053(4) 0.25432(13) 0.0302(9) Uani 1 1 d . . .
H21A H 0.5535 0.7593 0.2334 0.036 Uiso 1 1 calc R . .
C22 C 0.7116(4) 0.5517(4) 0.36855(14) 0.0326(9) Uani 1 1 d . . .
H22A H 0.7715 0.5184 0.3464 0.039 Uiso 1 1 calc R . .
C23 C 0.6929(4) 0.4613(5) 0.40826(16) 0.0437(11) Uani 1 1 d . . .
H23A H 0.7382 0.3643 0.4132 0.052 Uiso 1 1 calc R . .
C24 C 0.6076(4) 0.5133(5) 0.44074(15) 0.0425(11) Uani 1 1 d . . .
H24A H 0.5954 0.4516 0.4681 0.051 Uiso 1 1 calc R . .
C25 C 0.5397(4) 0.6536(5) 0.43409(13) 0.0329(9) Uani 1 1 d . . .
H25A H 0.4828 0.6889 0.4570 0.039 Uiso 1 1 calc R . .
C26 C 0.4025(4) 0.9597(5) 0.41921(13) 0.0310(9) Uani 1 1 d . . .
H26A H 0.4471 0.9566 0.4498 0.037 Uiso 1 1 calc R . .
C27 C 0.2848(4) 0.8567(5) 0.42318(14) 0.0395(10) Uani 1 1 d . . .
H27A H 0.2320 0.8998 0.4478 0.059 Uiso 1 1 calc R . .
H27B H 0.3082 0.7454 0.4306 0.059 Uiso 1 1 calc R . .
H27C H 0.2389 0.8590 0.3936 0.059 Uiso 1 1 calc R . .
C28 C 0.3540(4) 1.2146(5) 0.45101(14) 0.0392(10) Uani 1 1 d . . .
H28A H 0.3311 1.3257 0.4432 0.059 Uiso 1 1 calc R . .
H28B H 0.4323 1.2146 0.4688 0.059 Uiso 1 1 calc R . .
H28C H 0.2880 1.1659 0.4696 0.059 Uiso 1 1 calc R . .
C1S C -0.0670(11) 0.5565(13) 0.4842(4) 0.083(4) Uani 0.50 1 d P . .
H1SA H -0.0964 0.6628 0.4914 0.100 Uiso 1 1 d R . .
H1SB H -0.1180 0.5126 0.4598 0.100 Uiso 1 1 d R . .
Cl1 Cl 0.0775(3) 0.5668(2) 0.46638(9) 0.1521(12) Uani 1 1 d . . .

loop_
_atom_site_aniso_label
_atom_site_aniso_U_11
_atom_site_aniso_U_22
_atom_site_aniso_U_33
_atom_site_aniso_U_23
_atom_site_aniso_U_13
_atom_site_aniso_U_12
N1 0.0264(17) 0.0360(18) 0.0228(16) 0.0056(14) 0.0017(13) -0.0024(14)
O1 0.0326(15) 0.0309(14) 0.0326(15) 0.0007(12) 0.0076(12) -0.0071(12)
O2 0.0280(14) 0.0332(15) 0.0425(16) 0.0010(12) 0.0045(12) -0.0103(12)
O3 0.0369(16) 0.0402(16) 0.0268(15) -0.0048(12) 0.0019(12) -0.0036(13)
O4 0.0387(16) 0.0365(16) 0.0307(15) -0.0076(12) 0.0032(12) 0.0072(12)
C1 0.0227(19) 0.0234(19) 0.035(2) -0.0016(16) 0.0061(16) 0.0002(15)
C2 0.027(2) 0.0228(19) 0.031(2) 0.0025(16) 0.0059(16) 0.0037(15)
C3 0.024(2) 0.0241(19) 0.039(2) 0.0018(17) 0.0068(17) -0.0015(15)
C4 0.026(2) 0.0245(19) 0.037(2) -0.0015(16) -0.0020(17) -0.0006(16)
C5 0.029(2) 0.0266(19) 0.030(2) 0.0013(16) 0.0055(17) 0.0050(16)
C6 0.032(2) 0.038(2) 0.033(2) 0.0016(18) 0.0004(18) 0.0012(18)
C7 0.031(2) 0.045(2) 0.027(2) 0.0069(18) -0.0056(17) -0.0012(18)
C8 0.030(2) 0.0240(19) 0.024(2) 0.0023(15) 0.0026(16) -0.0052(16)
C8A 0.0264(19) 0.0202(17) 0.0240(19) 0.0022(15) 0.0061(15) -0.0017(15)
C9 0.0241(19) 0.0267(19) 0.0232(19) -0.0012(15) 0.0056(15) -0.0018(15)
C10 0.0275(19) 0.0238(18) 0.0230(19) 0.0006(15) 0.0037(15) -0.0031(15)
C11 0.031(2) 0.0220(18) 0.0209(19) 0.0017(15) 0.0038(16) 0.0012(15)
C12 0.027(2) 0.0206(18) 0.031(2) 0.0000(15) -0.0001(16) -0.0054(15)
C13 0.027(2) 0.0236(19) 0.0256(19) -0.0004(15) 0.0024(16) -0.0053(15)
C14 0.0253(19) 0.0251(19) 0.0246(19) -0.0018(15) 0.0059(16) 0.0010(15)
C14A 0.0255(19) 0.0241(18) 0.0213(18) 0.0020(15) 0.0049(15) -0.0019(15)
C14B 0.025(2) 0.0247(19) 0.027(2) 0.0019(15) 0.0025(16) -0.0007(15)
C15 0.0221(19) 0.0213(18) 0.031(2) 0.0017(16) 0.0048(16) 0.0043(15)
C16 0.044(3) 0.046(3) 0.031(2) -0.0009(19) 0.0065(19) -0.014(2)
C17 0.035(2) 0.039(2) 0.054(3) -0.003(2) 0.003(2) -0.0143(19)
C18 0.033(2) 0.024(2) 0.035(2) -0.0008(16) 0.0033(18) 0.0034(16)
C19 0.033(2) 0.033(2) 0.033(2) -0.0004(17) -0.0085(18) 0.0058(17)
C20 0.043(2) 0.032(2) 0.026(2) -0.0005(17) -0.0025(18) 0.0012(18)
C21 0.037(2) 0.026(2) 0.028(2) 0.0004(16) 0.0090(17) -0.0001(17)
C22 0.032(2) 0.024(2) 0.042(2) -0.0011(17) -0.0015(18) -0.0037(16)
C23 0.045(3) 0.026(2) 0.059(3) 0.011(2) -0.009(2) 0.0011(19)
C24 0.050(3) 0.036(2) 0.042(2) 0.018(2) -0.004(2) -0.010(2)
C25 0.033(2) 0.034(2) 0.031(2) 0.0079(18) 0.0009(17) -0.0082(17)
C26 0.031(2) 0.033(2) 0.029(2) -0.0020(17) 0.0058(17) 0.0003(17)
C27 0.034(2) 0.051(3) 0.035(2) -0.010(2) 0.0158(19) -0.006(2)
C28 0.039(2) 0.042(2) 0.036(2) -0.0172(19) 0.0008(19) 0.0007(19)
C1S 0.096(10) 0.050(7) 0.103(10) -0.035(7) -0.034(8) -0.002(6)
Cl1 0.222(3) 0.0657(12) 0.171(2) -0.0262(13) 0.122(2) -0.0319(14)

loop_
_atom_type_symbol
_atom_type_description
_atom_type_scat_dispersion_real
_atom_type_scat_dispersion_imag
_atom_type_scat_source
C C 0.0033 0.0016 'International Tables Vol C Tables 4.2.6.8 and 6.1.1.4'
H H 0.0000 0.0000 'International Tables Vol C Tables 4.2.6.8 and 6.1.1.4'
N N 0.0061 0.0033 'International Tables Vol C Tables 4.2.6.8 and 6.1.1.4'
O O 0.0106 0.0060 'International Tables Vol C Tables 4.2.6.8 and 6.1.1.4'
Cl Cl 0.1484 0.1585 'International Tables Vol C Tables 4.2.6.8 and 6.1.1.4'

loop_
_geom_angle_atom_site_label_1
_geom_angle_atom_site_label_2
_geom_angle_atom_site_label_3
_geom_angle
_geom_angle_site_symmetry_1
_geom_angle_site_symmetry_3
_geom_angle_publ_flag
C8 N1 C7 124.8(3) . . ?
C8 N1 C14B 115.0(3) . . ?
C7 N1 C14B 117.9(3) . . ?
C2 O1 C16 116.3(3) . . ?
C3 O2 C17 116.7(3) . . ?
C28 O4 C26 111.8(3) . . ?
C2 C1 C15 121.0(3) . . ?
C2 C1 H1A 119.5 . . ?
C15 C1 H1A 119.5 . . ?
O1 C2 C1 125.1(3) . . ?
O1 C2 C3 115.4(3) . . ?
C1 C2 C3 119.5(3) . . ?
O2 C3 C4 125.6(3) . . ?
O2 C3 C2 115.2(3) . . ?
C4 C3 C2 119.1(3) . . ?
C3 C4 C5 121.7(4) . . ?
C3 C4 H4A 119.2 . . ?
C5 C4 H4A 119.2 . . ?
C15 C5 C4 119.0(3) . . ?
C15 C5 C6 122.0(3) . . ?
C4 C5 C6 118.9(3) . . ?
C5 C6 C7 112.9(3) . . ?
C5 C6 H6A 109.0 . . ?
C7 C6 H6A 109.0 . . ?
C5 C6 H6B 109.0 . . ?
C7 C6 H6B 109.0 . . ?
H6A C6 H6B 107.8 . . ?
N1 C7 C6 108.6(3) . . ?
N1 C7 H7A 110.0 . . ?
C6 C7 H7A 110.0 . . ?
N1 C7 H7B 110.0 . . ?
C6 C7 H7B 110.0 . . ?
H7A C7 H7B 108.4 . . ?
O3 C8 N1 123.6(3) . . ?
O3 C8 C8A 127.4(3) . . ?
N1 C8 C8A 108.9(3) . . ?
C8 C8A C14A 105.2(3) . . ?
C8 C8A C9 113.2(3) . . ?
C14A C8A C9 110.5(3) . . ?
C8 C8A H8AA 109.3 . . ?
C14A C8A H8AA 109.3 . . ?
C9 C8A H8AA 109.3 . . ?
C13 C9 C10 107.7(3) . . ?
C13 C9 C26 112.1(3) . . ?
C10 C9 C26 116.6(3) . . ?
C13 C9 C8A 104.0(3) . . ?
C10 C9 C8A 104.7(3) . . ?
C26 C9 C8A 110.7(3) . . ?
C18 C10 C11 118.7(3) . . ?
C18 C10 C9 127.5(3) . . ?
C11 C10 C9 113.8(3) . . ?
C21 C11 C10 121.4(3) . . ?
C21 C11 C14 124.8(3) . . ?
C10 C11 C14 113.8(3) . . ?
C22 C12 C13 121.1(3) . . ?
C22 C12 C14 125.6(3) . . ?
C13 C12 C14 113.3(3) . . ?
C25 C13 C12 118.7(3) . . ?
C25 C13 C9 127.0(3) . . ?
C12 C13 C9 114.1(3) . . ?
C11 C14 C12 107.9(3) . . ?
C11 C14 C14A 105.8(3) . . ?
C12 C14 C14A 106.9(3) . . ?
C11 C14 H14A 111.9 . . ?
C12 C14 H14A 111.9 . . ?
C14A C14 H14A 111.9 . . ?
C14B C14A C8A 105.7(3) . . ?
C14B C14A C14 112.2(3) . . ?
C8A C14A C14 109.3(3) . . ?
C14B C14A H14B 109.8 . . ?
C8A C14A H14B 109.8 . . ?
C14 C14A H14B 109.8 . . ?
N1 C14B C15 110.4(3) . . ?
N1 C14B C14A 104.2(3) . . ?
C15 C14B C14A 116.8(3) . . ?
N1 C14B H14C 108.4 . . ?
C15 C14B H14C 108.4 . . ?
C14A C14B H14C 108.4 . . ?
C5 C15 C1 119.6(3) . . ?
C5 C15 C14B 120.6(3) . . ?
C1 C15 C14B 119.6(3) . . ?
O1 C16 H16A 109.5 . . ?
O1 C16 H16B 109.5 . . ?
H16A C16 H16B 109.5 . . ?
O1 C16 H16C 109.5 . . ?
H16A C16 H16C 109.5 . . ?
H16B C16 H16C 109.5 . . ?
O2 C17 H17A 109.5 . . ?
O2 C17 H17B 109.5 . . ?
H17A C17 H17B 109.5 . . ?
O2 C17 H17C 109.5 . . ?
H17A C17 H17C 109.5 . . ?
H17B C17 H17C 109.5 . . ?
C10 C18 C19 119.9(3) . . ?
C10 C18 H18A 120.0 . . ?
C19 C18 H18A 120.0 . . ?
C20 C19 C18 120.6(4) . . ?
C20 C19 H19A 119.7 . . ?
C18 C19 H19A 119.7 . . ?
C19 C20 C21 119.9(4) . . ?
C19 C20 H20A 120.0 . . ?
C21 C20 H20A 120.0 . . ?
C11 C21 C20 119.3(4) . . ?
C11 C21 H21A 120.4 . . ?
C20 C21 H21A 120.4 . . ?
C12 C22 C23 119.8(4) . . ?
C12 C22 H22A 120.1 . . ?
C23 C22 H22A 120.1 . . ?
C24 C23 C22 119.5(4) . . ?
C24 C23 H23A 120.3 . . ?
C22 C23 H23A 120.3 . . ?
C23 C24 C25 121.2(4) . . ?
C23 C24 H24A 119.4 . . ?
C25 C24 H24A 119.4 . . ?
C24 C25 C13 119.6(4) . . ?
C24 C25 H25A 120.2 . . ?
C13 C25 H25A 120.2 . . ?
O4 C26 C27 110.1(3) . . ?
O4 C26 C9 107.9(3) . . ?
C27 C26 C9 114.8(3) . . ?
O4 C26 H26A 108.0 . . ?
C27 C26 H26A 108.0 . . ?
C9 C26 H26A 108.0 . . ?
C26 C27 H27A 109.5 . . ?
C26 C27 H27B 109.5 . . ?
H27A C27 H27B 109.5 . . ?
C26 C27 H27C 109.5 . . ?
H27A C27 H27C 109.5 . . ?
H27B C27 H27C 109.5 . . ?
O4 C28 H28A 109.5 . . ?
O4 C28 H28B 109.5 . . ?
H28A C28 H28B 109.5 . . ?
O4 C28 H28C 109.5 . . ?
H28A C28 H28C 109.5 . . ?
H28B C28 H28C 109.5 . . ?
Cl1 C1S Cl1 110.6(7) . 3_566 ?
Cl1 C1S C1S 58.2(6) . 3_566 ?
Cl1 C1S C1S 52.4(6) 3_566 3_566 ?
Cl1 C1S H1SA 109.4 . . ?
Cl1 C1S H1SA 109.7 3_566 . ?
C1S C1S H1SA 126.0 3_566 . ?
Cl1 C1S H1SB 109.0 . . ?
Cl1 C1S H1SB 109.5 3_566 . ?
C1S C1S H1SB 125.3 3_566 . ?
H1SA C1S H1SB 108.6 . . ?
C1S Cl1 C1S 69.4(7) . 3_566 ?

loop_
_geom_bond_atom_site_label_1
_geom_bond_atom_site_label_2
_geom_bond_distance
_geom_bond_site_symmetry_2
_geom_bond_publ_flag
N1 C8 1.355(5) . ?
N1 C7 1.446(5) . ?
N1 C14B 1.454(5) . ?
O1 C2 1.369(4) . ?
O1 C16 1.418(5) . ?
O2 C3 1.371(4) . ?
O2 C17 1.427(5) . ?
O3 C8 1.230(4) . ?
O4 C28 1.418(4) . ?
O4 C26 1.438(5) . ?
C1 C2 1.380(5) . ?
C1 C15 1.398(5) . ?
C1 H1A 0.9500 . ?
C2 C3 1.414(5) . ?
C3 C4 1.372(5) . ?
C4 C5 1.403(5) . ?
C4 H4A 0.9500 . ?
C5 C15 1.391(5) . ?
C5 C6 1.509(5) . ?
C6 C7 1.523(5) . ?
C6 H6A 0.9900 . ?
C6 H6B 0.9900 . ?
C7 H7A 0.9900 . ?
C7 H7B 0.9900 . ?
C8 C8A 1.510(5) . ?
C8A C14A 1.552(5) . ?
C8A C9 1.580(5) . ?
C8A H8AA 1.0000 . ?
C9 C13 1.531(5) . ?
C9 C10 1.535(5) . ?
C9 C26 1.541(5) . ?
C10 C18 1.388(5) . ?
C10 C11 1.397(5) . ?
C11 C21 1.378(5) . ?
C11 C14 1.505(5) . ?
C12 C22 1.377(5) . ?
C12 C13 1.405(5) . ?
C12 C14 1.510(5) . ?
C13 C25 1.388(5) . ?
C14 C14A 1.566(5) . ?
C14 H14A 1.0000 . ?
C14A C14B 1.545(5) . ?
C14A H14B 1.0000 . ?
C14B C15 1.524(5) . ?
C14B H14C 1.0000 . ?
C16 H16A 0.9800 . ?
C16 H16B 0.9800 . ?
C16 H16C 0.9800 . ?
C17 H17A 0.9800 . ?
C17 H17B 0.9800 . ?
C17 H17C 0.9800 . ?
C18 C19 1.393(5) . ?
C18 H18A 0.9500 . ?
C19 C20 1.379(6) . ?
C19 H19A 0.9500 . ?
C20 C21 1.393(6) . ?
C20 H20A 0.9500 . ?
C21 H21A 0.9500 . ?
C22 C23 1.384(6) . ?
C22 H22A 0.9500 . ?
C23 C24 1.383(6) . ?
C23 H23A 0.9500 . ?
C24 C25 1.386(6) . ?
C24 H24A 0.9500 . ?
C25 H25A 0.9500 . ?
C26 C27 1.529(5) . ?
C26 H26A 1.0000 . ?
C27 H27A 0.9800 . ?
C27 H27B 0.9800 . ?
C27 H27C 0.9800 . ?
C28 H28A 0.9800 . ?
C28 H28B 0.9800 . ?
C28 H28C 0.9800 . ?
C1S Cl1 1.640(12) . ?
C1S Cl1 1.757(13) 3_566 ?
C1S C1S 1.94(2) 3_566 ?
C1S H1SA 0.9600 . ?
C1S H1SB 0.9600 . ?
Cl1 C1S 1.757(13) 3_566 ?
